data_7201707
loop_
_publ_author_name
'Dobrzycki, Lukasz'
'Wo\'zniak, Krzysztof'

_publ_section_title
;
 Inorganic--organic hybrid salts of diaminobenzenes and related cations
;
_journal_issue 5
_journal_name_full CrystEngComm
_journal_page_first 577
_journal_paper_doi 10.1039/b713261a
_journal_volume 10
_journal_year 2008
_chemical_formula_sum 'C6 H10 Cl4 N2 Pb'
_chemical_formula_weight 459.15
_chemical_name_systematic
;
?
;
_space_group_IT_number 13
_symmetry_cell_setting monoclinic
_symmetry_space_group_name_Hall '-P 2yc'
_symmetry_space_group_name_H-M 'P 1 2/c 1'
_atom_sites_solution_hydrogens geom
_atom_sites_solution_primary direct
_atom_sites_solution_secondary difmap
_audit_creation_method SHELXL-97
_cell_angle_alpha 90.00
_cell_angle_beta 93.669(9)
_cell_angle_gamma 90.00
_cell_formula_units_Z 4
_cell_length_a 20.384(2)
_cell_length_b 8.4343(9)
_cell_length_c 6.9922(8)
_cell_measurement_temperature 130(2)
_cell_volume 1199.7(2)
_computing_cell_refinement
;
CrysAlis RED, Oxford Diffraction Ltd.,
Version 1.171.28cycle2 beta (release 25-10-2005 CrysAlis171 .NET)
(compiled Oct 25 2005,08:50:05)
;
_computing_data_collection
;
CrysAlis CCD, Oxford Diffraction Ltd.,
Version 1.171.28cycle2 beta (release 25-10-2005 CrysAlis171 .NET)
(compiled Oct 25 2005,08:50:05)
;
_computing_data_reduction
;
CrysAlis RED, Oxford Diffraction Ltd.,
Version 1.171.28cycle2 beta (release 25-10-2005 CrysAlis171 .NET)
(compiled Oct 25 2005,08:50:05)
;
_computing_molecular_graphics Diamond
_computing_publication_material SHELXTL-97
_computing_structure_refinement 'SHELXL-97 (Sheldrick, 1997)'
_computing_structure_solution 'SHELXS-97 (Sheldrick, 1990)'
_diffrn_ambient_temperature 130(2)
_diffrn_detector_area_resol_mean 8.6479
_diffrn_measured_fraction_theta_full 0.999
_diffrn_measured_fraction_theta_max 0.999
_diffrn_measurement_device_type KM4CCD
_diffrn_measurement_method 'omega scan'
_diffrn_radiation_monochromator graphite
_diffrn_radiation_source 'fine-focus sealed tube'
_diffrn_radiation_type MoK\a
_diffrn_radiation_wavelength 0.71073
_diffrn_reflns_av_R_equivalents 0.0336
_diffrn_reflns_av_sigmaI/netI 0.0262
_diffrn_reflns_limit_h_max 28
_diffrn_reflns_limit_h_min -25
_diffrn_reflns_limit_k_max 11
_diffrn_reflns_limit_k_min -11
_diffrn_reflns_limit_l_max 9
_diffrn_reflns_limit_l_min -9
_diffrn_reflns_number 20662
_diffrn_reflns_theta_full 30.00
_diffrn_reflns_theta_max 30.00
_diffrn_reflns_theta_min 3.00
_diffrn_standards_decay_% 2
_diffrn_standards_number '1 frame'
_exptl_absorpt_coefficient_mu 14.913
_exptl_absorpt_correction_T_max 0.86
_exptl_absorpt_correction_T_min 0.09
_exptl_absorpt_correction_type analytical
_exptl_absorpt_process_details
;
CrysAlis RED, Oxford Diffraction Ltd.,
Version 1.171.28cycle2 beta (release 25-10-2005 CrysAlis171 .NET)
(compiled Oct 25 2005,08:50:05)
Analytical numeric absorption correction using a multifaceted crystal
model based on expressions derived by R.C. Clark & J.S. Reid.
;
_exptl_crystal_colour colourless
_exptl_crystal_density_diffrn 2.542
_exptl_crystal_density_method 'not measured'
_exptl_crystal_description planar
_exptl_crystal_F_000 840
_exptl_crystal_size_max 0.35
_exptl_crystal_size_mid 0.09
_exptl_crystal_size_min 0.01
_refine_diff_density_max 0.688
_refine_diff_density_min -0.827
_refine_diff_density_rms 0.124
_refine_ls_extinction_coef 0.00093(5)
_refine_ls_extinction_expression Fc^*^=kFc[1+0.001xFc^2^\l^3^/sin(2\q)]^-1/4^
_refine_ls_extinction_method SHELXL
_refine_ls_goodness_of_fit_ref 0.833
_refine_ls_hydrogen_treatment mixed
_refine_ls_matrix_type full
_refine_ls_number_parameters 158
_refine_ls_number_reflns 3487
_refine_ls_number_restraints 1
_refine_ls_restrained_S_all 0.834
_refine_ls_R_factor_all 0.0280
_refine_ls_R_factor_gt 0.0157
_refine_ls_shift/su_max 0.003
_refine_ls_shift/su_mean 0.000
_refine_ls_structure_factor_coef Fsqd
_refine_ls_weighting_details 'calc w=1/[\s^2^(Fo^2^)+(0.0143P)^2^+0.0000P] where P=(Fo^2^+2Fc^2^)/3'
_refine_ls_weighting_scheme calc
_refine_ls_wR_factor_gt 0.0283
_refine_ls_wR_factor_ref 0.0298
_reflns_number_gt 2578
_reflns_number_total 3487
_reflns_threshold_expression >2sigma(I)
_cod_data_source_file b713261a.txt
_cod_data_source_block 6+PbCl4
_cod_depositor_comments
;
The following automatic conversions were performed:
'_symmetry_cell_setting' value 'Monoclinic' changed to 'monoclinic'
according to '/home/saulius/struct/CIF-dictionaries/cif_core.dic'
dictionary named 'cif_core.dic' version 2.4.1 from 2010-06-29.

Automatic conversion script
Id: cif_fix_enum 1527 2010-12-29 10:47:43Z saulius 
;
_cod_original_cell_volume 1199.6(2)
_cod_original_sg_symbol_H-M P2/c
_cod_database_code 7201707

loop_
_symmetry_equiv_pos_as_xyz
'x, y, z'
'-x, y, -z+1/2'
'-x, -y, -z'
'x, -y, z-1/2'

loop_
_atom_site_label
_atom_site_type_symbol
_atom_site_fract_x
_atom_site_fract_y
_atom_site_fract_z
_atom_site_U_iso_or_equiv
_atom_site_adp_type
_atom_site_occupancy
_atom_site_symmetry_multiplicity
_atom_site_calc_flag
_atom_site_refinement_flags
_atom_site_disorder_assembly
_atom_site_disorder_group
Pb1 Pb 0.249000(5) 0.242882(9) 0.256150(13) 0.01360(3) Uani 1 1 d . . .
Cl1 Cl 0.22544(4) 0.53399(8) 0.43293(9) 0.02482(15) Uani 1 1 d . . .
Cl2 Cl 0.11564(3) 0.14901(7) 0.25934(10) 0.02272(14) Uani 1 1 d . . .
Cl3 Cl 0.26821(4) 0.09599(7) 0.61265(9) 0.02290(14) Uani 1 1 d . . .
Cl4 Cl 0.38548(3) 0.32273(7) 0.26388(9) 0.02119(13) Uani 1 1 d . . .
N1A N 0.38245(13) 0.6876(3) 0.3123(4) 0.0209(5) Uani 1 1 d . . .
C1A C 0.44336(14) 0.7707(3) 0.2773(3) 0.0176(5) Uani 1 1 d . . .
C2A C 0.44270(15) 0.9340(3) 0.2784(4) 0.0200(6) Uani 1 1 d . . .
C3A C 0.5000 1.0154(4) 0.2500 0.0231(8) Uani 1 2 d S . .
C4A C 0.5000 0.6850(4) 0.2500 0.0165(7) Uani 1 2 d SD . .
N1B N 0.11889(13) 0.7802(3) 0.2049(4) 0.0208(5) Uani 1 1 d . . .
C1B C 0.05705(13) 0.6971(3) 0.2308(3) 0.0160(5) Uani 1 1 d . . .
C2B C 0.05775(14) 0.5343(3) 0.2286(4) 0.0159(5) Uani 1 1 d . . .
C3B C 0.0000 0.4524(4) 0.2500 0.0168(7) Uani 1 2 d S . .
C4B C 0.0000 0.7836(4) 0.2500 0.0175(7) Uani 1 2 d S . .
H1AA H 0.3773(19) 0.685(4) 0.437(5) 0.039(10) Uiso 1 1 d . . .
H1BA H 0.3816(18) 0.599(4) 0.275(5) 0.033(9) Uiso 1 1 d . . .
H1CA H 0.349(2) 0.733(4) 0.260(5) 0.027(9) Uiso 1 1 d . . .
H2A H 0.4076(18) 0.978(4) 0.293(4) 0.033 Uiso 1 1 d . . .
H3A H 0.5000 1.124(5) 0.2500 0.032(12) Uiso 1 2 d S . .
H4A H 0.5000 0.571(2) 0.2500 0.038(13) Uiso 1 2 d SD . .
H1AB H 0.153(2) 0.711(5) 0.256(5) 0.055(12) Uiso 1 1 d . . .
H1BB H 0.1216(18) 0.802(4) 0.089(5) 0.035(10) Uiso 1 1 d . . .
H1CB H 0.1183(19) 0.872(4) 0.257(5) 0.038(10) Uiso 1 1 d . . .
H2B H 0.0928(17) 0.488(4) 0.219(4) 0.026(9) Uiso 1 1 d . . .
H4B H 0.0000 0.892(5) 0.2500 0.032 Uiso 1 2 d S . .
H3B H 0.0000 0.341(5) 0.2500 0.032 Uiso 1 2 d S . .

loop_
_atom_site_aniso_label
_atom_site_aniso_U_11
_atom_site_aniso_U_22
_atom_site_aniso_U_33
_atom_site_aniso_U_23
_atom_site_aniso_U_13
_atom_site_aniso_U_12
Pb1 0.01313(4) 0.01096(4) 0.01675(4) 0.00141(4) 0.00137(3) -0.00013(4)
Cl1 0.0298(4) 0.0265(3) 0.0177(3) -0.0063(2) -0.0017(3) 0.0071(3)
Cl2 0.0153(3) 0.0145(3) 0.0382(4) -0.0014(3) 0.0001(3) 0.0012(2)
Cl3 0.0194(4) 0.0232(3) 0.0257(3) 0.0080(2) -0.0017(3) -0.0034(3)
Cl4 0.0168(3) 0.0152(3) 0.0316(3) 0.0011(2) 0.0019(3) 0.0010(2)
N1A 0.0181(13) 0.0150(11) 0.0298(13) -0.0003(10) 0.0027(11) 0.0020(10)
C1A 0.0165(13) 0.0179(13) 0.0181(10) 0.0004(10) -0.0006(9) -0.0016(10)
C2A 0.0164(15) 0.0155(12) 0.0275(13) -0.0015(10) -0.0018(11) 0.0041(10)
C3A 0.024(2) 0.0123(16) 0.033(2) 0.000 -0.0020(17) 0.000
C4A 0.018(2) 0.0114(15) 0.0203(17) 0.000 -0.0005(14) 0.000
N1B 0.0151(12) 0.0146(11) 0.0330(13) 0.0026(10) 0.0033(10) -0.0018(9)
C1B 0.0135(13) 0.0157(11) 0.0189(11) 0.0004(9) 0.0008(10) -0.0018(10)
C2B 0.0133(14) 0.0139(11) 0.0203(12) -0.0007(9) 0.0006(10) 0.0027(10)
C3B 0.017(2) 0.0105(15) 0.0226(17) 0.000 -0.0031(15) 0.000
C4B 0.016(2) 0.0113(16) 0.0249(17) 0.000 0.0015(14) 0.000

loop_
_atom_type_symbol
_atom_type_description
_atom_type_scat_dispersion_real
_atom_type_scat_dispersion_imag
_atom_type_scat_source
C C 0.0033 0.0016 'International Tables Vol C Tables 4.2.6.8 and 6.1.1.4'
H H 0.0000 0.0000 'International Tables Vol C Tables 4.2.6.8 and 6.1.1.4'
N N 0.0061 0.0033 'International Tables Vol C Tables 4.2.6.8 and 6.1.1.4'
Cl Cl 0.1484 0.1585 'International Tables Vol C Tables 4.2.6.8 and 6.1.1.4'
Pb Pb -3.3944 10.1111 'International Tables Vol C Tables 4.2.6.8 and 6.1.1.4'

loop_
_geom_angle_atom_site_label_1
_geom_angle_atom_site_label_2
_geom_angle_atom_site_label_3
_geom_angle
_geom_angle_site_symmetry_1
_geom_angle_site_symmetry_3
_geom_angle_publ_flag
Cl3 Pb1 Cl1 90.76(2) . . ?
Cl3 Pb1 Cl2 87.06(2) . . ?
Cl1 Pb1 Cl2 92.85(2) . . ?
Cl3 Pb1 Cl4 90.40(2) . . ?
Cl1 Pb1 Cl4 88.81(2) . . ?
Cl2 Pb1 Cl4 176.979(18) . . ?
Cl3 Pb1 Cl1 166.58(2) . 4_565 ?
Cl1 Pb1 Cl1 75.852(10) . 4_565 ?
Cl2 Pb1 Cl1 94.30(2) . 4_565 ?
Cl4 Pb1 Cl1 88.56(2) . 4_565 ?
Cl3 Pb1 Cl3 82.221(11) . 4 ?
Cl1 Pb1 Cl3 172.17(2) . 4 ?
Cl2 Pb1 Cl3 83.375(19) . 4 ?
Cl4 Pb1 Cl3 94.667(19) . 4 ?
Cl1 Pb1 Cl3 111.19(2) 4_565 4 ?
Pb1 Cl1 Pb1 150.49(3) . 4_566 ?
Pb1 Cl3 Pb1 133.94(2) . 4_556 ?
C1A N1A H1AA 110(2) . . ?
C1A N1A H1BA 113(3) . . ?
H1AA N1A H1BA 107(3) . . ?
C1A N1A H1CA 112(2) . . ?
H1AA N1A H1CA 108(3) . . ?
H1BA N1A H1CA 107(3) . . ?
C2A C1A C4A 122.0(3) . . ?
C2A C1A N1A 118.1(3) . . ?
C4A C1A N1A 119.9(2) . . ?
C1A C2A C3A 119.2(3) . . ?
C1A C2A H2A 118(2) . . ?
C3A C2A H2A 123(2) . . ?
C2A C3A C2A 120.3(4) . 2_655 ?
C2A C3A H3A 119.83(17) . . ?
C2A C3A H3A 119.83(17) 2_655 . ?
C1A C4A C1A 117.2(3) 2_655 . ?
C1A C4A H4A 121.42(17) 2_655 . ?
C1A C4A H4A 121.42(17) . . ?
C1B N1B H1AB 106(3) . . ?
C1B N1B H1BB 110(3) . . ?
H1AB N1B H1BB 114(3) . . ?
C1B N1B H1CB 110(3) . . ?
H1AB N1B H1CB 115(3) . . ?
H1BB N1B H1CB 103(3) . . ?
C2B C1B C4B 122.4(3) . . ?
C2B C1B N1B 117.9(2) . . ?
C4B C1B N1B 119.7(2) . . ?
C1B C2B C3B 119.3(3) . . ?
C1B C2B H2B 119(2) . . ?
C3B C2B H2B 121(2) . . ?
C2B C3B C2B 119.9(3) 2 . ?
C2B C3B H3B 120.03(16) 2 . ?
C2B C3B H3B 120.03(16) . . ?
C1B C4B C1B 116.5(3) 2 . ?
C1B C4B H4B 121.73(17) 2 . ?
C1B C4B H4B 121.73(16) . . ?

loop_
_geom_bond_atom_site_label_1
_geom_bond_atom_site_label_2
_geom_bond_distance
_geom_bond_site_symmetry_2
_geom_bond_publ_flag
Pb1 Cl3 2.7887(7) . ?
Pb1 Cl1 2.8041(7) . ?
Pb1 Cl2 2.8328(8) . ?
Pb1 Cl4 2.8595(8) . ?
Pb1 Cl1 2.9565(7) 4_565 ?
Pb1 Cl3 3.0625(7) 4 ?
Cl1 Pb1 2.9565(7) 4_566 ?
Cl3 Pb1 3.0625(7) 4_556 ?
N1A C1A 1.460(4) . ?
N1A H1AA 0.88(4) . ?
N1A H1BA 0.79(3) . ?
N1A H1CA 0.84(4) . ?
C1A C2A 1.378(3) . ?
C1A C4A 1.386(3) . ?
C2A C3A 1.380(3) . ?
C2A H2A 0.82(4) . ?
C3A C2A 1.380(3) 2_655 ?
C3A H3A 0.92(4) . ?
C4A C1A 1.386(3) 2_655 ?
C4A H4A 0.960(19) . ?
N1B C1B 1.463(4) . ?
N1B H1AB 0.96(4) . ?
N1B H1BB 0.84(4) . ?
N1B H1CB 0.85(4) . ?
C1B C2B 1.373(3) . ?
C1B C4B 1.386(3) . ?
C2B C3B 1.382(3) . ?
C2B H2B 0.82(3) . ?
C3B C2B 1.382(3) 2 ?
C3B H3B 0.94(4) . ?
C4B C1B 1.386(3) 2 ?
C4B H4B 0.91(4) . ?

loop_
_geom_hbond_atom_site_label_D
_geom_hbond_atom_site_label_H
_geom_hbond_atom_site_label_A
_geom_hbond_distance_DH
_geom_hbond_distance_HA
_geom_hbond_distance_DA
_geom_hbond_angle_DHA
_geom_hbond_site_symmetry_A
N1A H1CA Cl3 0.84(4) 2.38(4) 3.207(3) 169(3) 4_565
N1B H1AB Cl1 0.96(4) 2.39(4) 3.336(3) 169(3) .
N1B H1CB Cl2 0.85(4) 2.34(4) 3.135(2) 155(3) 1_565
N1A H1BA Cl4 0.79(3) 2.33(3) 3.097(3) 163(3) .
N1B H1BB Cl2 0.84(4) 2.34(4) 3.169(3) 173(3) 4_565
N1A H1AA Cl4 0.88(4) 2.28(4) 3.156(3) 169(3) 4_566

loop_
_geom_torsion_atom_site_label_1
_geom_torsion_atom_site_label_2
_geom_torsion_atom_site_label_3
_geom_torsion_atom_site_label_4
_geom_torsion
_geom_torsion_site_symmetry_1
_geom_torsion_site_symmetry_2
_geom_torsion_site_symmetry_3
_geom_torsion_site_symmetry_4
_geom_torsion_publ_flag
Cl3 Pb1 Cl1 Pb1 31.79(6) . . . 4_566 ?
Cl2 Pb1 Cl1 Pb1 118.89(6) . . . 4_566 ?
Cl4 Pb1 Cl1 Pb1 -58.59(6) . . . 4_566 ?
Cl1 Pb1 Cl1 Pb1 -147.40(5) 4_565 . . 4_566 ?
Cl3 Pb1 Cl1 Pb1 57.96(19) 4 . . 4_566 ?
Cl1 Pb1 Cl3 Pb1 151.79(4) . . . 4_556 ?
Cl2 Pb1 Cl3 Pb1 58.97(4) . . . 4_556 ?
Cl4 Pb1 Cl3 Pb1 -119.39(4) . . . 4_556 ?
Cl1 Pb1 Cl3 Pb1 155.17(7) 4_565 . . 4_556 ?
Cl3 Pb1 Cl3 Pb1 -24.74(5) 4 . . 4_556 ?
C4A C1A C2A C3A 0.5(4) . . . . ?
N1A C1A C2A C3A 178.6(2) . . . . ?
C1A C2A C3A C2A -0.23(17) . . . 2_655 ?
C2A C1A C4A C1A -0.24(18) . . . 2_655 ?
N1A C1A C4A C1A -178.3(3) . . . 2_655 ?
C4B C1B C2B C3B -1.3(3) . . . . ?
N1B C1B C2B C3B -179.1(2) . . . . ?
C1B C2B C3B C2B 0.63(17) . . . 2 ?
C2B C1B C4B C1B 0.66(17) . . . 2 ?
N1B C1B C4B C1B 178.4(3) . . . 2 ?
